data_1562097
loop_
_publ_author_name
'Hou, Juan-Juan'
'Xu, Xia'
'Jiang, Ning'
'Wu, Ya-Qin'
'Zhang, Xian-Ming'

_publ_section_title
;
 Selective adsorption in two porous triazolate--oxalate-bridged
 antiferromagnetic metal-azolate frameworks obtained via in situ
 decarboxylation of 3-amino-1,2,4-triazole-5-carboxylic acid
;
_journal_name_full 'Journal of Solid State Chemistry'
_journal_page_first 73
_journal_page_last 78
_journal_paper_doi 10.1016/j.jssc.2014.06.016
_journal_volume 223
_journal_year 2015
_chemical_formula_sum 'C19 H23 Co5 N17 O17'
_chemical_formula_weight 1056.19
_space_group_IT_number 2
_space_group_name_Hall '-P 1'
_space_group_name_H-M_alt 'P -1'
_symmetry_cell_setting triclinic
_symmetry_space_group_name_H-M 'P -1'
_atom_sites_solution_hydrogens geom
_atom_sites_solution_primary direct
_atom_sites_solution_secondary difmap
_cell_angle_alpha 79.434(7)
_cell_angle_beta 80.124(6)
_cell_angle_gamma 68.569(7)
_cell_formula_units_Z 2
_cell_length_a 11.8929(8)
_cell_length_b 12.7046(11)
_cell_length_c 14.8173(11)
_cell_measurement_temperature 293(2)
_cell_volume 2035.3(3)
_computing_structure_refinement 'SHELXL-97 (Sheldrick, 1997)'
_computing_structure_solution 'SHELXS-97 (Sheldrick, 1990)'
_diffrn_ambient_temperature 293(2)
_diffrn_measured_fraction_theta_full 0.981
_diffrn_measured_fraction_theta_max 0.981
_diffrn_radiation_monochromator graphite
_diffrn_radiation_source 'fine-focus sealed tube'
_diffrn_radiation_type MoK\a
_diffrn_radiation_wavelength 0.71073
_diffrn_reflns_av_R_equivalents 0.0526
_diffrn_reflns_av_sigmaI/netI 0.1410
_diffrn_reflns_limit_h_max 15
_diffrn_reflns_limit_h_min -15
_diffrn_reflns_limit_k_max 15
_diffrn_reflns_limit_k_min -16
_diffrn_reflns_limit_l_max 18
_diffrn_reflns_limit_l_min -17
_diffrn_reflns_number 12373
_diffrn_reflns_theta_full 27.00
_diffrn_reflns_theta_max 27.00
_diffrn_reflns_theta_min 2.82
_exptl_absorpt_coefficient_mu 2.071
_exptl_absorpt_correction_T_max 0.6821
_exptl_absorpt_correction_T_min 0.5570
_exptl_crystal_density_diffrn 1.604
_exptl_crystal_density_method 'not measured'
_exptl_crystal_F_000 974
_exptl_crystal_size_max 0.32
_exptl_crystal_size_mid 0.22
_exptl_crystal_size_min 0.20
_refine_diff_density_max 1.520
_refine_diff_density_min -0.918
_refine_diff_density_rms 0.210
_refine_ls_extinction_method none
_refine_ls_goodness_of_fit_ref 1.073
_refine_ls_hydrogen_treatment mixed
_refine_ls_matrix_type full
_refine_ls_number_parameters 487
_refine_ls_number_reflns 8710
_refine_ls_number_restraints 0
_refine_ls_restrained_S_all 1.073
_refine_ls_R_factor_all 0.1308
_refine_ls_R_factor_gt 0.0921
_refine_ls_shift/su_max 0.014
_refine_ls_shift/su_mean 0.001
_refine_ls_structure_factor_coef Fsqd
_refine_ls_weighting_details 'calc w=1/[\s^2^(Fo^2^)+(0.1432P)^2^+0.0000P] where P=(Fo^2^+2Fc^2^)/3'
_refine_ls_weighting_scheme calc
_refine_ls_wR_factor_gt 0.2585
_refine_ls_wR_factor_ref 0.2766
_reflns_number_gt 5244
_reflns_number_total 8710
_reflns_threshold_expression >2sigma(I)
_cod_data_source_file JSSC-2015-223-73.cif
_cod_data_source_block 2
_cod_original_sg_symbol_H-M P-1
_cod_database_code 1562097

loop_
_symmetry_equiv_pos_as_xyz
'x, y, z'
'-x, -y, -z'

loop_
_atom_site_label
_atom_site_type_symbol
_atom_site_fract_x
_atom_site_fract_y
_atom_site_fract_z
_atom_site_U_iso_or_equiv
_atom_site_adp_type
_atom_site_occupancy
_atom_site_symmetry_multiplicity
_atom_site_calc_flag
_atom_site_refinement_flags
_atom_site_disorder_assembly
_atom_site_disorder_group
Co1 Co 0.37437(11) 0.46776(10) 0.30783(8) 0.0144(3) Uani 1 1 d . . .
Co2 Co 0.42332(11) 0.71997(10) 0.32377(8) 0.0178(3) Uani 1 1 d . . .
Co3 Co 0.42226(11) 0.18004(11) 0.36490(8) 0.0181(3) Uani 1 1 d . . .
Co4 Co 0.81812(11) 0.20126(11) 0.04087(8) 0.0204(3) Uani 1 1 d . . .
Co5 Co 0.87934(11) 0.39152(12) 0.31702(9) 0.0209(3) Uani 1 1 d . . .
O1 O 0.5115(6) 0.5392(6) 0.3256(4) 0.0228(15) Uani 1 1 d . . .
O2 O 0.6106(7) 0.7023(6) 0.2763(5) 0.0323(17) Uani 1 1 d . . .
O3 O 0.7928(6) 0.5721(6) 0.3031(5) 0.0315(17) Uani 1 1 d . . .
O4 O 0.6963(6) 0.4040(6) 0.3100(5) 0.0277(16) Uani 1 1 d . . .
O5 O 0.8556(7) 0.3458(6) 0.0583(4) 0.0305(17) Uani 1 1 d . . .
O6 O 0.8985(7) 0.4184(6) 0.1664(5) 0.0314(17) Uani 1 1 d . . .
O7 O 0.9186(6) 0.2236(6) 0.2856(5) 0.0275(16) Uani 1 1 d . . .
O8 O 0.8984(7) 0.1434(6) 0.1699(5) 0.0318(17) Uani 1 1 d . . .
O9 O 0.3661(7) 0.8942(6) 0.2914(5) 0.0318(18) Uani 1 1 d . . .
O10 O 0.3877(7) 1.0589(6) 0.2972(5) 0.0360(19) Uani 1 1 d . . .
O11 O 0.6435(6) -0.1045(6) 0.5080(4) 0.0274(16) Uani 1 1 d . . .
O12 O 0.5840(6) 0.0505(6) 0.4063(4) 0.0273(16) Uani 1 1 d . . .
O13 O 1.1537(6) -0.0255(6) -0.0397(5) 0.0283(16) Uani 1 1 d . . .
O14 O 1.0015(7) 0.1384(6) -0.0281(5) 0.0312(17) Uani 1 1 d . . .
O15 O 0.5133(7) 0.2545(6) 0.5499(5) 0.0290(17) Uani 1 1 d . . .
O16 O 0.4343(6) 0.3244(5) 0.4160(4) 0.0216(14) Uani 1 1 d . . .
N1 N 0.4947(7) 0.3509(7) 0.2188(5) 0.0193(17) Uani 1 1 d . . .
N2 N 0.5144(8) 0.2352(6) 0.2447(5) 0.0220(18) Uani 1 1 d . . .
N3 N 0.6516(8) 0.2471(7) 0.1266(6) 0.0280(19) Uani 1 1 d . . .
N4 N 0.6579(14) 0.0637(11) 0.1964(10) 0.100(6) Uani 1 1 d . . .
H4A H 0.7182 0.0321 0.1576 0.120 Uiso 1 1 calc R . .
H4B H 0.6281 0.0222 0.2390 0.120 Uiso 1 1 calc R . .
N5 N 0.2672(7) 0.5783(6) 0.4065(5) 0.0172(16) Uani 1 1 d . . .
N6 N 0.2888(7) 0.6751(6) 0.4143(5) 0.0146(15) Uani 1 1 d . . .
N7 N 0.1688(8) 0.6379(8) 0.5410(5) 0.0262(19) Uani 1 1 d . . .
N8 N 0.2200(10) 0.8102(8) 0.5243(7) 0.047(3) Uani 1 1 d . . .
H8A H 0.2556 0.8543 0.4906 0.057 Uiso 1 1 calc R . .
H8B H 0.1795 0.8281 0.5765 0.057 Uiso 1 1 calc R . .
N9 N 0.2593(7) 0.7324(7) 0.0807(5) 0.0211(17) Uani 1 1 d . . .
N10 N 0.3316(8) 0.6073(7) 0.2039(5) 0.0211(17) Uani 1 1 d . . .
N11 N 0.3557(7) 0.7058(6) 0.2053(5) 0.0188(17) Uani 1 1 d . . .
N12 N 0.3236(11) 0.8817(8) 0.1064(7) 0.050(3) Uani 1 1 d . . .
N13 N 0.2315(7) 0.4069(6) 0.3093(5) 0.0173(16) Uani 1 1 d . . .
N14 N 0.2504(7) 0.2936(7) 0.3379(5) 0.0224(18) Uani 1 1 d . . .
N15 N 0.0545(7) 0.3779(7) 0.3227(6) 0.0241(18) Uani 1 1 d . . .
N16 N 0.1280(15) 0.1757(16) 0.3764(13) 0.034(5) Uani 0.50 1 d P . .
N17 N 0.058(2) 0.5680(19) 0.270(2) 0.079(9) Uani 0.50 1 d P . .
H17A H 0.0991 0.6136 0.2584 0.095 Uiso 0.50 1 calc PR . .
H17B H -0.0181 0.5936 0.2646 0.095 Uiso 0.50 1 calc PR . .
C1 C 0.5755(9) 0.3555(8) 0.1464(6) 0.024(2) Uani 1 1 d . . .
H1A H 0.5810 0.4231 0.1125 0.029 Uiso 1 1 calc R . .
C2 C 0.6096(9) 0.1794(8) 0.1904(7) 0.025(2) Uani 1 1 d . . .
C3 C 0.1981(9) 0.5606(8) 0.4796(7) 0.026(2) Uani 1 1 d . . .
H3A H 0.1699 0.4996 0.4903 0.031 Uiso 1 1 calc R . .
C4 C 0.2282(9) 0.7077(8) 0.4936(7) 0.023(2) Uani 1 1 d . . .
C5 C 0.3100(10) 0.7780(8) 0.1330(7) 0.026(2) Uani 1 1 d . . .
C6 C 0.2758(9) 0.6266(8) 0.1287(6) 0.022(2) Uani 1 1 d . . .
C7 C 0.1154(9) 0.4542(8) 0.2985(6) 0.023(2) Uani 1 1 d . . .
C8 C 0.1459(8) 0.2790(9) 0.3464(7) 0.025(2) Uani 1 1 d . . .
C9 C 0.6251(9) 0.5025(9) 0.3125(6) 0.023(2) Uani 1 1 d . . .
C10 C 0.6808(9) 0.6011(9) 0.2957(7) 0.028(2) Uani 1 1 d . . .
C11 C 0.9013(9) 0.2238(9) 0.2036(6) 0.024(2) Uani 1 1 d . . .
C12 C 0.8833(9) 0.3419(9) 0.1381(7) 0.025(2) Uani 1 1 d . . .
C13 C 0.4104(13) 0.9563(9) 0.3170(7) 0.041(3) Uani 1 1 d . . .
C14 C 0.5680(9) -0.0173(9) 0.4739(6) 0.025(2) Uani 1 1 d . . .
C15 C 1.0442(9) 0.0333(8) -0.0201(6) 0.022(2) Uani 1 1 d . . .
C16 C 0.4738(8) 0.3351(9) 0.4877(6) 0.022(2) Uani 1 1 d . . .

loop_
_atom_site_aniso_label
_atom_site_aniso_U_11
_atom_site_aniso_U_22
_atom_site_aniso_U_33
_atom_site_aniso_U_23
_atom_site_aniso_U_13
_atom_site_aniso_U_12
Co1 0.0165(6) 0.0113(7) 0.0163(6) -0.0015(4) -0.0021(5) -0.0057(5)
Co2 0.0211(7) 0.0137(7) 0.0196(6) -0.0012(5) -0.0060(5) -0.0060(5)
Co3 0.0183(7) 0.0134(7) 0.0217(7) 0.0015(5) -0.0031(5) -0.0059(5)
Co4 0.0201(7) 0.0191(7) 0.0189(6) -0.0038(5) -0.0025(5) -0.0025(6)
Co5 0.0151(6) 0.0258(8) 0.0235(7) -0.0069(5) -0.0022(5) -0.0074(6)
O1 0.022(4) 0.020(4) 0.033(4) -0.001(3) -0.013(3) -0.012(3)
O2 0.034(4) 0.018(4) 0.047(5) 0.002(3) -0.007(4) -0.013(3)
O3 0.019(4) 0.018(4) 0.054(5) -0.002(3) 0.000(3) -0.005(3)
O4 0.016(3) 0.023(4) 0.044(4) -0.005(3) -0.010(3) -0.003(3)
O5 0.041(4) 0.037(4) 0.020(4) 0.000(3) -0.004(3) -0.022(4)
O6 0.049(5) 0.023(4) 0.026(4) -0.003(3) -0.002(3) -0.019(4)
O7 0.030(4) 0.018(4) 0.032(4) -0.003(3) -0.011(3) -0.003(3)
O8 0.050(5) 0.025(4) 0.024(4) -0.010(3) -0.010(3) -0.011(4)
O9 0.046(5) 0.019(4) 0.038(4) 0.008(3) -0.024(4) -0.018(4)
O10 0.049(5) 0.015(4) 0.049(5) -0.006(3) -0.020(4) -0.009(4)
O11 0.022(4) 0.026(4) 0.026(4) 0.012(3) -0.008(3) -0.005(3)
O12 0.022(4) 0.034(4) 0.019(3) 0.012(3) -0.004(3) -0.008(3)
O13 0.023(4) 0.016(4) 0.041(4) -0.004(3) -0.004(3) -0.002(3)
O14 0.031(4) 0.015(4) 0.040(4) 0.003(3) 0.004(3) -0.005(3)
O15 0.045(5) 0.023(4) 0.026(4) 0.005(3) -0.014(3) -0.019(4)
O16 0.025(4) 0.011(3) 0.031(4) -0.003(3) -0.009(3) -0.006(3)
N1 0.017(4) 0.017(4) 0.015(4) -0.001(3) -0.003(3) 0.004(3)
N2 0.033(5) 0.006(4) 0.026(4) 0.000(3) 0.003(4) -0.010(4)
N3 0.026(5) 0.028(5) 0.031(5) -0.002(4) 0.004(4) -0.015(4)
N4 0.099(12) 0.050(9) 0.107(12) 0.003(8) 0.056(10) -0.009(8)
N5 0.013(4) 0.015(4) 0.019(4) -0.001(3) 0.002(3) 0.000(3)
N6 0.020(4) 0.013(4) 0.010(3) -0.004(3) 0.004(3) -0.005(3)
N7 0.035(5) 0.041(5) 0.012(4) -0.015(4) 0.005(3) -0.022(4)
N8 0.070(8) 0.041(6) 0.038(6) -0.023(5) 0.016(5) -0.030(6)
N9 0.025(4) 0.017(4) 0.023(4) -0.003(3) -0.008(3) -0.006(4)
N10 0.033(5) 0.018(4) 0.016(4) -0.003(3) -0.005(3) -0.011(4)
N11 0.029(4) 0.010(4) 0.016(4) 0.001(3) -0.010(3) -0.003(3)
N12 0.087(9) 0.028(6) 0.046(6) 0.012(4) -0.040(6) -0.027(6)
N13 0.018(4) 0.015(4) 0.025(4) 0.001(3) -0.007(3) -0.012(3)
N14 0.025(4) 0.016(4) 0.028(4) 0.001(3) -0.009(4) -0.009(4)
N15 0.028(5) 0.015(4) 0.033(5) -0.001(3) -0.007(4) -0.012(4)
N16 0.015(8) 0.037(11) 0.054(12) 0.017(9) -0.022(8) -0.015(8)
N17 0.028(12) 0.042(15) 0.16(3) 0.025(16) -0.028(15) -0.018(12)
C1 0.027(5) 0.021(5) 0.022(5) 0.006(4) 0.008(4) -0.012(4)
C2 0.029(5) 0.017(5) 0.023(5) -0.003(4) 0.004(4) -0.003(4)
C3 0.028(5) 0.016(5) 0.041(6) -0.010(4) -0.005(5) -0.013(4)
C4 0.023(5) 0.015(5) 0.032(5) -0.007(4) -0.003(4) -0.004(4)
C5 0.038(6) 0.018(6) 0.026(5) 0.005(4) -0.013(5) -0.015(5)
C6 0.029(5) 0.019(5) 0.022(5) 0.002(4) -0.016(4) -0.008(4)
C7 0.029(5) 0.014(5) 0.021(5) 0.000(4) 0.006(4) -0.008(4)
C8 0.016(5) 0.034(6) 0.031(5) -0.002(4) -0.006(4) -0.013(5)
C9 0.019(5) 0.029(6) 0.023(5) -0.008(4) 0.003(4) -0.010(5)
C10 0.026(5) 0.033(7) 0.026(5) -0.006(4) -0.007(4) -0.009(5)
C11 0.024(5) 0.034(6) 0.013(5) -0.013(4) -0.001(4) -0.005(4)
C12 0.025(5) 0.029(6) 0.020(5) -0.001(4) 0.003(4) -0.011(5)
C13 0.083(10) 0.020(6) 0.031(6) 0.003(5) -0.028(6) -0.024(6)
C14 0.027(5) 0.030(6) 0.022(5) -0.003(4) -0.004(4) -0.014(5)
C15 0.031(6) 0.019(6) 0.021(5) -0.016(4) 0.004(4) -0.010(5)
C16 0.020(5) 0.031(6) 0.020(5) -0.004(4) -0.006(4) -0.013(4)

loop_
_atom_type_symbol
_atom_type_description
_atom_type_scat_dispersion_real
_atom_type_scat_dispersion_imag
_atom_type_scat_source
C C 0.0033 0.0016 'International Tables Vol C Tables 4.2.6.8 and 6.1.1.4'
H H 0.0000 0.0000 'International Tables Vol C Tables 4.2.6.8 and 6.1.1.4'
Co Co 0.3494 0.9721 'International Tables Vol C Tables 4.2.6.8 and 6.1.1.4'
N N 0.0061 0.0033 'International Tables Vol C Tables 4.2.6.8 and 6.1.1.4'
O O 0.0106 0.0060 'International Tables Vol C Tables 4.2.6.8 and 6.1.1.4'

loop_
_geom_angle_atom_site_label_1
_geom_angle_atom_site_label_2
_geom_angle_atom_site_label_3
_geom_angle
_geom_angle_site_symmetry_1
_geom_angle_site_symmetry_3
N10 Co1 N13 100.8(3) . .
N10 Co1 N1 95.1(3) . .
N13 Co1 N1 92.9(3) . .
N10 Co1 N5 88.9(3) . .
N13 Co1 N5 90.4(3) . .
N1 Co1 N5 174.2(3) . .
N10 Co1 O16 174.9(3) . .
N13 Co1 O16 84.2(3) . .
N1 Co1 O16 83.7(3) . .
N5 Co1 O16 91.9(3) . .
N10 Co1 O1 82.1(3) . .
N13 Co1 O1 171.8(3) . .
N1 Co1 O1 94.5(3) . .
N5 Co1 O1 81.9(3) . .
O16 Co1 O1 93.1(2) . .
O9 Co2 N6 109.1(3) . .
O9 Co2 N11 90.6(3) . .
N6 Co2 N11 93.3(3) . .
O9 Co2 O1 165.7(3) . .
N6 Co2 O1 84.1(3) . .
N11 Co2 O1 83.1(3) . .
O9 Co2 O2 92.4(3) . .
N6 Co2 O2 152.5(3) . .
N11 Co2 O2 103.6(3) . .
O1 Co2 O2 76.8(3) . .
O9 Co2 O15 86.4(3) . 2_666
N6 Co2 O15 86.1(3) . 2_666
N11 Co2 O15 176.6(3) . 2_666
O1 Co2 O15 100.2(2) . 2_666
O2 Co2 O15 78.2(3) . 2_666
N2 Co3 N14 95.8(3) . .
N2 Co3 O11 170.7(3) . 2_656
N14 Co3 O11 93.5(3) . 2_656
N2 Co3 O12 92.1(3) . .
N14 Co3 O12 171.7(3) . .
O11 Co3 O12 78.6(2) 2_656 .
N2 Co3 O16 84.1(3) . .
N14 Co3 O16 83.1(3) . .
O11 Co3 O16 97.2(3) 2_656 .
O12 Co3 O16 100.4(3) . .
N2 Co3 O10 91.9(3) . 1_545
N14 Co3 O10 87.7(3) . 1_545
O11 Co3 O10 88.2(3) 2_656 1_545
O12 Co3 O10 89.4(3) . 1_545
O16 Co3 O10 169.5(3) . 1_545
N9 Co4 N3 94.8(3) 2_665 .
N9 Co4 O5 97.3(3) 2_665 .
N3 Co4 O5 93.3(3) . .
N9 Co4 O13 98.8(3) 2_665 2_755
N3 Co4 O13 99.5(3) . 2_755
O5 Co4 O13 158.5(3) . 2_755
N9 Co4 O14 93.9(3) 2_665 .
N3 Co4 O14 171.1(3) . .
O5 Co4 O14 87.3(3) . .
O13 Co4 O14 77.4(3) 2_755 .
N9 Co4 O8 176.0(3) 2_665 .
N3 Co4 O8 84.5(3) . .
O5 Co4 O8 78.8(3) . .
O13 Co4 O8 85.2(3) 2_755 .
O14 Co4 O8 86.9(3) . .
N15 Co5 N7 97.1(3) 1_655 2_666
N15 Co5 O3 100.5(3) 1_655 .
N7 Co5 O3 96.4(3) 2_666 .
N15 Co5 O7 97.0(3) 1_655 .
N7 Co5 O7 98.3(3) 2_666 .
O3 Co5 O7 155.5(3) . .
N15 Co5 O4 179.2(3) 1_655 .
N7 Co5 O4 83.3(3) 2_666 .
O3 Co5 O4 80.1(3) . .
O7 Co5 O4 82.3(3) . .
N15 Co5 O6 93.1(3) 1_655 .
N7 Co5 O6 169.5(3) 2_666 .
O3 Co5 O6 83.7(3) . .
O7 Co5 O6 78.3(3) . .
O4 Co5 O6 86.4(3) . .
C9 O1 Co2 117.1(6) . .
C9 O1 Co1 132.1(6) . .
Co2 O1 Co1 107.7(3) . .
C10 O2 Co2 111.4(6) . .
C10 O3 Co5 111.5(7) . .
C9 O4 Co5 111.6(6) . .
C12 O5 Co4 113.6(6) . .
C12 O6 Co5 109.6(6) . .
C11 O7 Co5 112.2(6) . .
C11 O8 Co4 111.2(6) . .
C13 O9 Co2 124.4(7) . .
C13 O10 Co3 130.9(7) . 1_565
C14 O11 Co3 114.2(6) . 2_656
C14 O12 Co3 114.5(6) . .
C15 O13 Co4 113.2(6) . 2_755
C15 O14 Co4 112.6(6) . .
C16 O15 Co2 122.0(6) . 2_666
C16 O16 Co3 133.4(6) . .
C16 O16 Co1 121.5(6) . .
Co3 O16 Co1 105.0(3) . .
C1 N1 N2 104.8(7) . .
C1 N1 Co1 135.8(7) . .
N2 N1 Co1 118.5(6) . .
C2 N2 N1 107.1(7) . .
C2 N2 Co3 131.5(6) . .
N1 N2 Co3 120.3(6) . .
C2 N3 C1 102.6(8) . .
C2 N3 Co4 127.1(7) . .
C1 N3 Co4 128.6(6) . .
C2 N4 H4A 120.0 . .
C2 N4 H4B 120.0 . .
H4A N4 H4B 120.0 . .
C3 N5 N6 106.0(7) . .
C3 N5 Co1 130.5(7) . .
N6 N5 Co1 121.5(5) . .
C4 N6 N5 105.6(7) . .
C4 N6 Co2 133.5(6) . .
N5 N6 Co2 119.6(5) . .
C4 N7 C3 99.2(7) . .
C4 N7 Co5 129.1(6) . 2_666
C3 N7 Co5 126.2(7) . 2_666
C4 N8 H8A 120.0 . .
C4 N8 H8B 120.0 . .
H8A N8 H8B 120.0 . .
C6 N9 C5 101.8(7) . .
C6 N9 Co4 127.3(6) . 2_665
C5 N9 Co4 130.9(6) . 2_665
C6 N10 N11 105.6(7) . .
C6 N10 Co1 131.7(6) . .
N11 N10 Co1 122.7(5) . .
C5 N11 N10 106.4(7) . .
C5 N11 Co2 134.6(6) . .
N10 N11 Co2 117.9(5) . .
C7 N13 N14 105.6(7) . .
C7 N13 Co1 135.2(6) . .
N14 N13 Co1 118.7(5) . .
C8 N14 N13 107.8(8) . .
C8 N14 Co3 131.4(7) . .
N13 N14 Co3 120.8(6) . .
C8 N15 C7 101.8(8) . .
C8 N15 Co5 125.0(6) . 1_455
C7 N15 Co5 133.0(7) . 1_455
C7 N17 H17A 120.0 . .
C7 N17 H17B 120.0 . .
H17A N17 H17B 120.0 . .
N1 C1 N3 112.1(8) . .
N1 C1 H1A 124.0 . .
N3 C1 H1A 124.0 . .
N3 C2 N2 113.3(9) . .
N3 C2 N4 122.6(10) . .
N2 C2 N4 124.1(10) . .
N5 C3 N7 115.2(8) . .
N5 C3 H3A 122.4 . .
N7 C3 H3A 122.4 . .
N6 C4 N7 114.0(8) . .
N6 C4 N8 123.1(9) . .
N7 C4 N8 122.7(9) . .
N11 C5 N12 124.2(9) . .
N11 C5 N9 112.8(8) . .
N12 C5 N9 122.6(8) . .
N10 C6 N9 113.4(8) . .
N13 C7 N17 124.5(12) . .
N13 C7 N15 112.6(8) . .
N17 C7 N15 122.8(12) . .
N14 C8 N16 124.6(11) . .
N14 C8 N15 112.2(9) . .
N16 C8 N15 123.2(10) . .
O4 C9 O1 129.8(9) . .
O4 C9 C10 117.6(8) . .
O1 C9 C10 112.6(9) . .
O2 C10 O3 125.0(10) . .
O2 C10 C9 117.9(9) . .
O3 C10 C9 117.1(9) . .
O8 C11 O7 127.1(10) . .
O8 C11 C12 117.8(8) . .
O7 C11 C12 115.1(8) . .
O6 C12 O5 125.4(9) . .
O6 C12 C11 119.1(8) . .
O5 C12 C11 115.5(8) . .
O10 C13 O9 129.2(11) . .
O11 C14 O12 128.3(10) . .
O11 C14 C14 116.6(11) . 2_656
O12 C14 C14 115.0(11) . 2_656
O14 C15 O13 125.8(9) . .
O14 C15 C15 117.6(11) . 2_755
O13 C15 C15 116.6(10) . 2_755
O15 C16 O16 123.8(9) . .

loop_
_geom_bond_atom_site_label_1
_geom_bond_atom_site_label_2
_geom_bond_distance
_geom_bond_site_symmetry_2
Co1 N10 2.093(8) .
Co1 N13 2.104(7) .
Co1 N1 2.123(7) .
Co1 N5 2.131(7) .
Co1 O16 2.183(6) .
Co1 O1 2.207(6) .
Co2 O9 2.053(7) .
Co2 N6 2.082(7) .
Co2 N11 2.113(7) .
Co2 O1 2.145(7) .
Co2 O2 2.159(7) .
Co2 O15 2.250(6) 2_666
Co3 N2 2.073(8) .
Co3 N14 2.081(8) .
Co3 O11 2.112(7) 2_656
Co3 O12 2.123(7) .
Co3 O16 2.168(6) .
Co3 O10 2.171(7) 1_545
Co4 N9 2.061(7) 2_665
Co4 N3 2.107(8) .
Co4 O5 2.110(7) .
Co4 O13 2.136(7) 2_755
Co4 O14 2.169(7) .
Co4 O8 2.170(7) .
Co5 N15 2.042(8) 1_655
Co5 N7 2.085(7) 2_666
Co5 O3 2.131(7) .
Co5 O7 2.133(7) .
Co5 O4 2.144(6) .
Co5 O6 2.180(7) .
O1 C9 1.250(11) .
O2 C10 1.262(12) .
O3 C10 1.265(12) .
O4 C9 1.232(12) .
O5 C12 1.269(11) .
O6 C12 1.207(12) .
O7 C11 1.266(11) .
O8 C11 1.230(11) .
O9 C13 1.235(12) .
O10 C13 1.220(12) .
O10 Co3 2.171(7) 1_565
O11 C14 1.230(12) .
O11 Co3 2.112(7) 2_656
O12 C14 1.232(12) .
O13 C15 1.256(11) .
O13 Co4 2.136(7) 2_755
O14 C15 1.233(12) .
O15 C16 1.253(11) .
O15 Co2 2.250(6) 2_666
O16 C16 1.279(11) .
N1 C1 1.320(11) .
N1 N2 1.392(11) .
N2 C2 1.319(12) .
N3 C2 1.318(12) .
N3 C1 1.396(13) .
N4 C2 1.361(16) .
N4 H4A 0.8600 .
N4 H4B 0.8600 .
N5 C3 1.280(12) .
N5 N6 1.372(10) .
N6 C4 1.318(12) .
N7 C4 1.356(12) .
N7 C3 1.373(12) .
N7 Co5 2.085(7) 2_666
N8 C4 1.422(13) .
N8 H8A 0.8600 .
N8 H8B 0.8600 .
N9 C6 1.362(12) .
N9 C5 1.371(12) .
N9 Co4 2.061(7) 2_665
N10 C6 1.333(11) .
N10 N11 1.387(10) .
N11 C5 1.327(11) .
N12 C5 1.363(13) .
N13 C7 1.314(12) .
N13 N14 1.370(10) .
N14 C8 1.304(12) .
N15 C8 1.361(13) .
N15 C7 1.373(12) .
N15 Co5 2.042(8) 1_455
N16 C8 1.39(2) .
N17 C7 1.37(2) .
N17 H17A 0.8600 .
N17 H17B 0.8600 .
C1 H1A 0.9300 .
C3 H3A 0.9300 .
C9 C10 1.584(14) .
C11 C12 1.594(14) .
C14 C14 1.61(2) 2_656
C15 C15 1.558(19) 2_755

loop_
_geom_torsion_atom_site_label_1
_geom_torsion_atom_site_label_2
_geom_torsion_atom_site_label_3
_geom_torsion_atom_site_label_4
_geom_torsion
_geom_torsion_site_symmetry_1
_geom_torsion_site_symmetry_2
_geom_torsion_site_symmetry_3
_geom_torsion_site_symmetry_4
O9 Co2 O1 C9 50.9(13) . . . .
N6 Co2 O1 C9 -151.0(7) . . . .
N11 Co2 O1 C9 114.9(7) . . . .
O2 Co2 O1 C9 9.1(6) . . . .
O15 Co2 O1 C9 -66.1(7) 2_666 . . .
O9 Co2 O1 Co1 -111.7(10) . . . .
N6 Co2 O1 Co1 46.4(3) . . . .
N11 Co2 O1 Co1 -47.7(3) . . . .
O2 Co2 O1 Co1 -153.5(3) . . . .
O15 Co2 O1 Co1 131.4(3) 2_666 . . .
N10 Co1 O1 C9 -113.5(9) . . . .
N13 Co1 O1 C9 135.5(18) . . . .
N1 Co1 O1 C9 -19.0(9) . . . .
N5 Co1 O1 C9 156.5(9) . . . .
O16 Co1 O1 C9 65.0(8) . . . .
N10 Co1 O1 Co2 45.4(3) . . . .
N13 Co1 O1 Co2 -65.6(19) . . . .
N1 Co1 O1 Co2 140.0(3) . . . .
N5 Co1 O1 Co2 -44.6(3) . . . .
O16 Co1 O1 Co2 -136.1(3) . . . .
O9 Co2 O2 C10 172.2(7) . . . .
N6 Co2 O2 C10 30.0(10) . . . .
N11 Co2 O2 C10 -96.6(7) . . . .
O1 Co2 O2 C10 -17.3(6) . . . .
O15 Co2 O2 C10 86.4(7) 2_666 . . .
N15 Co5 O3 C10 178.3(7) 1_655 . . .
N7 Co5 O3 C10 -83.2(7) 2_666 . . .
O7 Co5 O3 C10 43.5(11) . . . .
O4 Co5 O3 C10 -1.3(7) . . . .
O6 Co5 O3 C10 86.2(7) . . . .
N15 Co5 O4 C9 -150(25) 1_655 . . .
N7 Co5 O4 C9 89.8(7) 2_666 . . .
O3 Co5 O4 C9 -8.0(7) . . . .
O7 Co5 O4 C9 -170.8(7) . . . .
O6 Co5 O4 C9 -92.2(7) . . . .
N9 Co4 O5 C12 166.8(7) 2_665 . . .
N3 Co4 O5 C12 71.5(7) . . . .
O13 Co4 O5 C12 -55.1(11) 2_755 . . .
O14 Co4 O5 C12 -99.6(7) . . . .
O8 Co4 O5 C12 -12.2(7) . . . .
N15 Co5 O6 C12 117.8(7) 1_655 . . .
N7 Co5 O6 C12 -51(2) 2_666 . . .
O3 Co5 O6 C12 -141.9(7) . . . .
O7 Co5 O6 C12 21.4(7) . . . .
O4 Co5 O6 C12 -61.5(7) . . . .
N15 Co5 O7 C11 -109.6(7) 1_655 . . .
N7 Co5 O7 C11 152.1(7) 2_666 . . .
O3 Co5 O7 C11 25.7(11) . . . .
O4 Co5 O7 C11 70.1(7) . . . .
O6 Co5 O7 C11 -17.8(7) . . . .
N9 Co4 O8 C11 2(5) 2_665 . . .
N3 Co4 O8 C11 -78.8(7) . . . .
O5 Co4 O8 C11 15.7(7) . . . .
O13 Co4 O8 C11 -178.8(7) 2_755 . . .
O14 Co4 O8 C11 103.6(7) . . . .
N6 Co2 O9 C13 110.7(10) . . . .
N11 Co2 O9 C13 -155.6(10) . . . .
O1 Co2 O9 C13 -92.4(13) . . . .
O2 Co2 O9 C13 -51.9(10) . . . .
O15 Co2 O9 C13 26.1(10) 2_666 . . .
N2 Co3 O12 C14 -170.9(7) . . . .
N14 Co3 O12 C14 -9(2) . . . .
O11 Co3 O12 C14 9.3(7) 2_656 . . .
O16 Co3 O12 C14 104.7(7) . . . .
O10 Co3 O12 C14 -79.0(7) 1_545 . . .
N9 Co4 O14 C15 -111.3(7) 2_665 . . .
N3 Co4 O14 C15 57(2) . . . .
O5 Co4 O14 C15 151.5(7) . . . .
O13 Co4 O14 C15 -13.2(7) 2_755 . . .
O8 Co4 O14 C15 72.6(7) . . . .
N2 Co3 O16 C16 -126.7(9) . . . .
N14 Co3 O16 C16 136.7(9) . . . .
O11 Co3 O16 C16 44.0(9) 2_656 . . .
O12 Co3 O16 C16 -35.7(9) . . . .
O10 Co3 O16 C16 164.9(14) 1_545 . . .
N2 Co3 O16 Co1 48.3(3) . . . .
N14 Co3 O16 Co1 -48.3(3) . . . .
O11 Co3 O16 Co1 -141.0(3) 2_656 . . .
O12 Co3 O16 Co1 139.4(3) . . . .
O10 Co3 O16 Co1 -20.0(17) 1_545 . . .
N10 Co1 O16 C16 51(3) . . . .
N13 Co1 O16 C16 -137.9(7) . . . .
N1 Co1 O16 C16 128.6(7) . . . .
N5 Co1 O16 C16 -47.6(7) . . . .
O1 Co1 O16 C16 34.4(7) . . . .
N10 Co1 O16 Co3 -125(3) . . . .
N13 Co1 O16 Co3 46.3(3) . . . .
N1 Co1 O16 Co3 -47.2(3) . . . .
N5 Co1 O16 Co3 136.6(3) . . . .
O1 Co1 O16 Co3 -141.4(3) . . . .
N10 Co1 N1 C1 37.1(9) . . . .
N13 Co1 N1 C1 138.1(9) . . . .
N5 Co1 N1 C1 -97(3) . . . .
O16 Co1 N1 C1 -138.0(9) . . . .
O1 Co1 N1 C1 -45.4(9) . . . .
N10 Co1 N1 N2 -155.6(6) . . . .
N13 Co1 N1 N2 -54.5(6) . . . .
N5 Co1 N1 N2 70(3) . . . .
O16 Co1 N1 N2 29.4(6) . . . .
O1 Co1 N1 N2 122.0(6) . . . .
C1 N1 N2 C2 4.1(10) . . . .
Co1 N1 N2 C2 -166.8(6) . . . .
C1 N1 N2 Co3 173.4(6) . . . .
Co1 N1 N2 Co3 2.5(9) . . . .
N14 Co3 N2 C2 -144.3(9) . . . .
O11 Co3 N2 C2 35(2) 2_656 . . .
O12 Co3 N2 C2 33.1(9) . . . .
O16 Co3 N2 C2 133.3(9) . . . .
O10 Co3 N2 C2 -56.4(9) 1_545 . . .
N14 Co3 N2 N1 49.4(7) . . . .
O11 Co3 N2 N1 -131.7(16) 2_656 . . .
O12 Co3 N2 N1 -133.3(7) . . . .
O16 Co3 N2 N1 -33.0(6) . . . .
O10 Co3 N2 N1 137.3(7) 1_545 . . .
N9 Co4 N3 C2 125.7(9) 2_665 . . .
O5 Co4 N3 C2 -136.7(9) . . . .
O13 Co4 N3 C2 25.9(9) 2_755 . . .
O14 Co4 N3 C2 -43(2) . . . .
O8 Co4 N3 C2 -58.2(9) . . . .
N9 Co4 N3 C1 -71.8(8) 2_665 . . .
O5 Co4 N3 C1 25.8(8) . . . .
O13 Co4 N3 C1 -171.6(8) 2_755 . . .
O14 Co4 N3 C1 119.6(19) . . . .
O8 Co4 N3 C1 104.2(8) . . . .
N10 Co1 N5 C3 143.4(9) . . . .
N13 Co1 N5 C3 42.6(9) . . . .
N1 Co1 N5 C3 -82(3) . . . .
O16 Co1 N5 C3 -41.6(8) . . . .
O1 Co1 N5 C3 -134.4(9) . . . .
N10 Co1 N5 N6 -55.4(6) . . . .
N13 Co1 N5 N6 -156.2(6) . . . .
N1 Co1 N5 N6 79(3) . . . .
O16 Co1 N5 N6 119.6(6) . . . .
O1 Co1 N5 N6 26.8(6) . . . .
C3 N5 N6 C4 -0.3(10) . . . .
Co1 N5 N6 C4 -165.6(6) . . . .
C3 N5 N6 Co2 168.3(6) . . . .
Co1 N5 N6 Co2 3.1(8) . . . .
O9 Co2 N6 C4 -52.4(9) . . . .
N11 Co2 N6 C4 -144.2(9) . . . .
O1 Co2 N6 C4 133.1(9) . . . .
O2 Co2 N6 C4 87.2(11) . . . .
O15 Co2 N6 C4 32.4(9) 2_666 . . .
O9 Co2 N6 N5 142.7(6) . . . .
N11 Co2 N6 N5 51.0(6) . . . .
O1 Co2 N6 N5 -31.7(6) . . . .
O2 Co2 N6 N5 -77.6(8) . . . .
O15 Co2 N6 N5 -132.4(6) 2_666 . . .
N13 Co1 N10 C6 -30.2(9) . . . .
N1 Co1 N10 C6 63.7(9) . . . .
N5 Co1 N10 C6 -120.4(9) . . . .
O16 Co1 N10 C6 141(3) . . . .
O1 Co1 N10 C6 157.5(9) . . . .
N13 Co1 N10 N11 146.9(7) . . . .
N1 Co1 N10 N11 -119.2(7) . . . .
N5 Co1 N10 N11 56.7(7) . . . .
O16 Co1 N10 N11 -42(3) . . . .
O1 Co1 N10 N11 -25.3(7) . . . .
C6 N10 N11 C5 1.7(10) . . . .
Co1 N10 N11 C5 -176.1(7) . . . .
C6 N10 N11 Co2 172.0(6) . . . .
Co1 N10 N11 Co2 -5.8(9) . . . .
O9 Co2 N11 C5 8.0(10) . . . .
N6 Co2 N11 C5 117.1(10) . . . .
O1 Co2 N11 C5 -159.2(10) . . . .
O2 Co2 N11 C5 -84.6(10) . . . .
O15 Co2 N11 C5 36(5) 2_666 . . .
O9 Co2 N11 N10 -158.8(7) . . . .
N6 Co2 N11 N10 -49.7(7) . . . .
O1 Co2 N11 N10 34.0(6) . . . .
O2 Co2 N11 N10 108.6(7) . . . .
O15 Co2 N11 N10 -130(5) 2_666 . . .
N10 Co1 N13 C7 -36.6(10) . . . .
N1 Co1 N13 C7 -132.4(9) . . . .
N5 Co1 N13 C7 52.4(9) . . . .
O16 Co1 N13 C7 144.2(9) . . . .
O1 Co1 N13 C7 73(2) . . . .
N10 Co1 N13 N14 153.0(6) . . . .
N1 Co1 N13 N14 57.2(6) . . . .
N5 Co1 N13 N14 -118.1(6) . . . .
O16 Co1 N13 N14 -26.2(6) . . . .
O1 Co1 N13 N14 -97.3(19) . . . .
C7 N13 N14 C8 -2.4(10) . . . .
Co1 N13 N14 C8 170.6(6) . . . .
C7 N13 N14 Co3 180.0(6) . . . .
Co1 N13 N14 Co3 -7.0(9) . . . .
N2 Co3 N14 C8 135.8(9) . . . .
O11 Co3 N14 C8 -44.0(9) 2_656 . . .
O12 Co3 N14 C8 -26(3) . . . .
O16 Co3 N14 C8 -140.9(9) . . . .
O10 Co3 N14 C8 44.0(9) 1_545 . . .
N2 Co3 N14 N13 -47.2(7) . . . .
O11 Co3 N14 N13 132.9(7) 2_656 . . .
O12 Co3 N14 N13 151.2(18) . . . .
O16 Co3 N14 N13 36.1(6) . . . .
O10 Co3 N14 N13 -139.0(7) 1_545 . . .
N2 N1 C1 N3 -3.1(10) . . . .
Co1 N1 C1 N3 165.4(6) . . . .
C2 N3 C1 N1 1.0(11) . . . .
Co4 N3 C1 N1 -164.8(7) . . . .
C1 N3 C2 N2 1.8(11) . . . .
Co4 N3 C2 N2 167.9(7) . . . .
C1 N3 C2 N4 179.5(13) . . . .
Co4 N3 C2 N4 -14.5(17) . . . .
N1 N2 C2 N3 -3.8(11) . . . .
Co3 N2 C2 N3 -171.5(7) . . . .
N1 N2 C2 N4 178.6(12) . . . .
Co3 N2 C2 N4 10.9(18) . . . .
N6 N5 C3 N7 -0.7(11) . . . .
Co1 N5 C3 N7 162.7(7) . . . .
C4 N7 C3 N5 1.3(11) . . . .
Co5 N7 C3 N5 -154.3(7) 2_666 . . .
N5 N6 C4 N7 1.2(11) . . . .
Co2 N6 C4 N7 -165.1(6) . . . .
N5 N6 C4 N8 -175.3(9) . . . .
Co2 N6 C4 N8 18.3(15) . . . .
C3 N7 C4 N6 -1.5(11) . . . .
Co5 N7 C4 N6 153.1(7) 2_666 . . .
C3 N7 C4 N8 175.1(10) . . . .
Co5 N7 C4 N8 -30.4(15) 2_666 . . .
N10 N11 C5 N12 -174.7(11) . . . .
Co2 N11 C5 N12 17.4(17) . . . .
N10 N11 C5 N9 -1.9(11) . . . .
Co2 N11 C5 N9 -169.8(7) . . . .
C6 N9 C5 N11 1.3(11) . . . .
Co4 N9 C5 N11 -177.1(7) 2_665 . . .
C6 N9 C5 N12 174.2(11) . . . .
Co4 N9 C5 N12 -4.2(16) 2_665 . . .
N11 N10 C6 N9 -1.0(11) . . . .
Co1 N10 C6 N9 176.5(7) . . . .
C5 N9 C6 N10 -0.1(11) . . . .
Co4 N9 C6 N10 178.3(6) 2_665 . . .
N14 N13 C7 N17 179.9(18) . . . .
Co1 N13 C7 N17 9(2) . . . .
N14 N13 C7 N15 2.7(11) . . . .
Co1 N13 C7 N15 -168.6(6) . . . .
C8 N15 C7 N13 -1.9(11) . . . .
Co5 N15 C7 N13 -176.4(6) 1_455 . . .
C8 N15 C7 N17 -179.1(18) . . . .
Co5 N15 C7 N17 6(2) 1_455 . . .
N13 N14 C8 N16 -178.3(13) . . . .
Co3 N14 C8 N16 -1.0(18) . . . .
N13 N14 C8 N15 1.3(11) . . . .
Co3 N14 C8 N15 178.6(6) . . . .
C7 N15 C8 N14 0.3(11) . . . .
Co5 N15 C8 N14 175.4(6) 1_455 . . .
C7 N15 C8 N16 179.9(13) . . . .
Co5 N15 C8 N16 -5.0(17) 1_455 . . .
Co5 O4 C9 O1 -166.5(9) . . . .
Co5 O4 C9 C10 14.5(10) . . . .
Co2 O1 C9 O4 -179.8(8) . . . .
Co1 O1 C9 O4 -22.4(16) . . . .
Co2 O1 C9 C10 -0.7(10) . . . .
Co1 O1 C9 C10 156.7(6) . . . .
Co2 O2 C10 O3 -157.0(8) . . . .
Co2 O2 C10 C9 22.8(10) . . . .
Co5 O3 C10 O2 -171.6(8) . . . .
Co5 O3 C10 C9 8.6(11) . . . .
O4 C9 C10 O2 163.5(9) . . . .
O1 C9 C10 O2 -15.7(13) . . . .
O4 C9 C10 O3 -16.7(14) . . . .
O1 C9 C10 O3 164.1(9) . . . .
Co4 O8 C11 O7 164.5(8) . . . .
Co4 O8 C11 C12 -16.3(11) . . . .
Co5 O7 C11 O8 -168.2(9) . . . .
Co5 O7 C11 C12 12.6(10) . . . .
Co5 O6 C12 O5 159.8(8) . . . .
Co5 O6 C12 C11 -21.7(11) . . . .
Co4 O5 C12 O6 -173.6(8) . . . .
Co4 O5 C12 C11 7.8(10) . . . .
O8 C11 C12 O6 -172.2(10) . . . .
O7 C11 C12 O6 7.1(14) . . . .
O8 C11 C12 O5 6.5(14) . . . .
O7 C11 C12 O5 -174.3(9) . . . .
Co3 O10 C13 O9 161.0(10) 1_565 . . .
Co2 O9 C13 O10 175.3(11) . . . .
Co3 O11 C14 O12 171.5(8) 2_656 . . .
Co3 O11 C14 C14 -5.2(13) 2_656 . . 2_656
Co3 O12 C14 O11 174.0(8) . . . .
Co3 O12 C14 C14 -9.3(13) . . . 2_656
Co4 O14 C15 O13 -167.7(8) . . . .
Co4 O14 C15 C15 10.8(13) . . . 2_755
Co4 O13 C15 O14 -168.5(8) 2_755 . . .
Co4 O13 C15 C15 13.0(12) 2_755 . . 2_755
Co2 O15 C16 O16 -178.3(7) 2_666 . . .
Co3 O16 C16 O15 -2.9(15) . . . .
Co1 O16 C16 O15 -177.3(7) . . . .
